data_7022740
loop_
_publ_author_name
'Vidal, Fernando'
'D\'avila, Ma Angeles'
'San Torcuato, Ainhoa'
'G\'omez-Sal, Pilar'
'Mosquera, Marta E. G.'

_publ_section_title
;
 Functionalized imido-bridged Ti(IV) complexes as new building blocks for
 supramolecular arrangements: generation of a 1D structure through a
 Mg-Cl&#x00B7;&#x00B7;&#x00B7;I-C halogen bonding interaction.
;
_journal_issue 19
_journal_name_full 'Dalton transactions (Cambridge, England : 2003)'
_journal_page_first 7074
_journal_page_last 7084
_journal_paper_doi 10.1039/c3dt32943g
_journal_volume 42
_journal_year 2013
_chemical_compound_source 'synthesis as described'
_chemical_formula_moiety 'C34 H38 Cl2 N4 Ti2'
_chemical_formula_sum 'C34 H38 Cl2 N4 Ti2'
_chemical_formula_weight 669.38
_chemical_name_systematic
;
?
;
_space_group_crystal_system triclinic
_space_group_IT_number 2
_space_group_name_Hall '-P 1'
_space_group_name_H-M_alt 'P -1'
_symmetry_space_group_name_Hall '-P 1'
_symmetry_space_group_name_H-M 'P -1'
_atom_sites_solution_hydrogens geom
_atom_sites_solution_primary direct
_atom_sites_solution_secondary difmap
_audit_conform_dict_location ftp://ftp.iucr.org/pub/cif_core.dic
_audit_conform_dict_name cif_core.dic
_audit_conform_dict_version 2.4
_audit_creation_date 2012-10-05T15:31:14-00:00
_audit_creation_method 'WinGX routine CIF_UPDATE'
_cell_angle_alpha 98.36(5)
_cell_angle_beta 91.79(4)
_cell_angle_gamma 110.62(5)
_cell_formula_units_Z 1
_cell_length_a 8.472(7)
_cell_length_b 10.036(8)
_cell_length_c 10.142(4)
_cell_measurement_reflns_used 276
_cell_measurement_temperature 200(2)
_cell_measurement_theta_max 17.35
_cell_measurement_theta_min 3.45
_cell_measurement_wavelength 0.71073
_cell_volume 795.3(10)
_computing_cell_refinement 'Dirax/lsq (Duisenberg & Schreurs, 1989-2000)'
_computing_data_collection 'Collect (Bruker AXS BV, 1997-2004)'
_computing_data_reduction 'EvalCCD (Duisenberg & Schreurs 1990-2000)'
_computing_molecular_graphics 'Ortep-3 for Windows (Farrugia, 1997)'
_computing_publication_material 'WinGX publication routines (Farrugia, 1999)'
_computing_structure_refinement 'SHELXL-97 (Sheldrick, 2008)'
_computing_structure_solution 'SIR2002 (Giacovazzo et al, 2003)'
_diffrn_ambient_temperature 200(2)
_diffrn_detector 'CCD plate'
_diffrn_detector_area_resol_mean 9
_diffrn_measured_fraction_theta_full 0.995
_diffrn_measured_fraction_theta_max 0.995
_diffrn_measurement_device '95mm CCD camera on \k-goniostat'
_diffrn_measurement_device_type KappaCCD
_diffrn_measurement_method 'CCD rotation images, thick slices'
_diffrn_orient_matrix_type X=UH
_diffrn_orient_matrix_UB_11 0.01
_diffrn_orient_matrix_UB_12 0
_diffrn_orient_matrix_UB_13 0
_diffrn_orient_matrix_UB_21 0
_diffrn_orient_matrix_UB_22 0.01
_diffrn_orient_matrix_UB_23 0
_diffrn_orient_matrix_UB_31 0
_diffrn_orient_matrix_UB_32 0
_diffrn_orient_matrix_UB_33 0.01
_diffrn_radiation_monochromator graphite
_diffrn_radiation_probe x-ray
_diffrn_radiation_type MoK\a
_diffrn_radiation_wavelength 0.71073
_diffrn_reflns_av_R_equivalents 0.1447
_diffrn_reflns_av_unetI/netI 0.0755
_diffrn_reflns_limit_h_max 10
_diffrn_reflns_limit_h_min -10
_diffrn_reflns_limit_k_max 13
_diffrn_reflns_limit_k_min -13
_diffrn_reflns_limit_l_max 13
_diffrn_reflns_limit_l_min -12
_diffrn_reflns_number 19329
_diffrn_reflns_reduction_process
;
Scaled and merged with Sortav
R.H. Blessing, (1987) Cryst. Rev. 1, 3-58
R.H. Blessing, (1989) J. Appl. Cryst. 22, 396-397
;
_diffrn_reflns_theta_full 27.49
_diffrn_reflns_theta_max 27.49
_diffrn_reflns_theta_min 3.14
_diffrn_source 'Enraf Nonius FR590'
_exptl_absorpt_coefficient_mu 0.7
_exptl_absorpt_correction_type none
_exptl_crystal_colour colourless
_exptl_crystal_density_diffrn 1.398
_exptl_crystal_density_method 'not measured'
_exptl_crystal_description prism
_exptl_crystal_F_000 348
_exptl_crystal_size_max 0.41
_exptl_crystal_size_mid 0.24
_exptl_crystal_size_min 0.17
_refine_diff_density_max 0.515
_refine_diff_density_min -0.726
_refine_diff_density_rms 0.1
_refine_ls_extinction_method none
_refine_ls_goodness_of_fit_ref 1.071
_refine_ls_hydrogen_treatment constr
_refine_ls_matrix_type full
_refine_ls_number_parameters 190
_refine_ls_number_reflns 3629
_refine_ls_number_restraints 0
_refine_ls_restrained_S_all 1.071
_refine_ls_R_factor_all 0.0952
_refine_ls_R_factor_gt 0.063
_refine_ls_shift/su_max 0
_refine_ls_shift/su_mean 0
_refine_ls_structure_factor_coef Fsqd
_refine_ls_weighting_details 'calc w=1/[\s^2^(Fo^2^)+(0.0496P)^2^+1.9279P] where P=(Fo^2^+2Fc^2^)/3'
_refine_ls_weighting_scheme calc
_refine_ls_wR_factor_gt 0.1429
_refine_ls_wR_factor_ref 0.1649
_reflns_number_gt 2684
_reflns_number_total 3629
_reflns_threshold_expression >2\s(I)
_cod_data_source_file c3dt32943g.txt
_cod_data_source_block 2a
_cod_database_code 7022740

loop_
_space_group_symop_operation_xyz
'x, y, z'
'-x, -y, -z'

loop_
_atom_site_label
_atom_site_type_symbol
_atom_site_fract_x
_atom_site_fract_y
_atom_site_fract_z
_atom_site_U_iso_or_equiv
_atom_site_adp_type
_atom_site_occupancy
_atom_site_symmetry_multiplicity
_atom_site_calc_flag
_atom_site_refinement_flags
Ti1 Ti 0.00748(8) 0.63443(7) 0.07208(6) 0.0239(2) Uani 1 1 d .
Cl1 Cl -0.19856(13) 0.70253(11) -0.01842(11) 0.0390(3) Uani 1 1 d .
N1 N -0.1046(4) 0.4329(3) 0.0815(3) 0.0269(7) Uani 1 1 d .
N2 N -0.6468(6) 0.0994(5) 0.5098(5) 0.0584(12) Uani 1 1 d .
C1 C -0.2164(5) 0.3637(4) 0.1710(4) 0.0293(8) Uani 1 1 d .
C2 C -0.1859(5) 0.2589(4) 0.2344(4) 0.0328(9) Uani 1 1 d .
H2 H -0.0914 0.2347 0.2172 0.039 Uiso 1 1 calc R
C3 C -0.2964(6) 0.1911(5) 0.3230(4) 0.0382(10) Uani 1 1 d .
H3 H -0.2754 0.1222 0.3656 0.046 Uiso 1 1 calc R
C4 C -0.4376(5) 0.2261(5) 0.3477(4) 0.0348(9) Uani 1 1 d .
C5 C -0.4697(5) 0.3289(5) 0.2850(4) 0.0365(9) Uani 1 1 d .
H5 H -0.5653 0.3517 0.3018 0.044 Uiso 1 1 calc R
C6 C -0.3599(5) 0.3973(4) 0.1977(4) 0.0335(9) Uani 1 1 d .
H6 H -0.3817 0.4665 0.1561 0.04 Uiso 1 1 calc R
C7 C 0.0453(5) 0.7354(4) 0.3044(4) 0.0316(8) Uani 1 1 d .
C8 C 0.1687(5) 0.6737(4) 0.2762(4) 0.0314(8) Uani 1 1 d .
C9 C 0.2761(5) 0.7516(4) 0.1865(4) 0.0321(8) Uani 1 1 d .
C10 C 0.2162(5) 0.8611(4) 0.1597(4) 0.0320(8) Uani 1 1 d .
C11 C 0.0741(5) 0.8518(4) 0.2332(4) 0.0310(8) Uani 1 1 d .
C12 C -0.5539(6) 0.1544(5) 0.4388(4) 0.0413(10) Uani 1 1 d .
C13 C -0.0190(7) 0.9542(5) 0.2436(5) 0.0461(11) Uani 1 1 d .
H13A H 0.0248 1.0233 0.1852 0.069 Uiso 1 1 calc R
H13B H -0.0041 1.0037 0.3342 0.069 Uiso 1 1 calc R
H13C H -0.1373 0.9015 0.2183 0.069 Uiso 1 1 calc R
C14 C -0.0874(6) 0.6950(6) 0.4020(4) 0.0485(12) Uani 1 1 d .
H14A H -0.155 0.7542 0.4014 0.073 Uiso 1 1 calc R
H14B H -0.0332 0.7098 0.4902 0.073 Uiso 1 1 calc R
H14C H -0.1585 0.5953 0.3764 0.073 Uiso 1 1 calc R
C15 C 0.1922(7) 0.5539(5) 0.3366(4) 0.0447(11) Uani 1 1 d .
H15A H 0.2854 0.5325 0.3 0.067 Uiso 1 1 calc R
H15B H 0.0909 0.4695 0.3167 0.067 Uiso 1 1 calc R
H15C H 0.2152 0.5826 0.4318 0.067 Uiso 1 1 calc R
C16 C 0.4334(6) 0.7306(6) 0.1426(5) 0.0462(11) Uani 1 1 d .
H16A H 0.4431 0.6481 0.1747 0.069 Uiso 1 1 calc R
H16B H 0.53 0.8149 0.1782 0.069 Uiso 1 1 calc R
H16C H 0.4283 0.7151 0.0466 0.069 Uiso 1 1 calc R
C17 C 0.2910(7) 0.9701(5) 0.0704(5) 0.0472(12) Uani 1 1 d .
H17A H 0.2265 1.0319 0.0696 0.071 Uiso 1 1 calc R
H17B H 0.2881 0.9211 -0.0188 0.071 Uiso 1 1 calc R
H17C H 0.4061 1.0271 0.1035 0.071 Uiso 1 1 calc R

loop_
_atom_site_aniso_label
_atom_site_aniso_U_11
_atom_site_aniso_U_22
_atom_site_aniso_U_33
_atom_site_aniso_U_23
_atom_site_aniso_U_13
_atom_site_aniso_U_12
Ti1 0.0261(4) 0.0247(3) 0.0243(3) 0.0074(3) 0.0010(2) 0.0124(3)
Cl1 0.0402(6) 0.0409(6) 0.0444(6) 0.0069(5) -0.0072(4) 0.0261(5)
N1 0.0271(16) 0.0314(17) 0.0254(15) 0.0096(13) 0.0014(12) 0.0128(14)
N2 0.057(3) 0.069(3) 0.059(3) 0.033(2) 0.024(2) 0.026(2)
C1 0.032(2) 0.033(2) 0.0245(18) 0.0083(15) 0.0025(15) 0.0120(17)
C2 0.034(2) 0.038(2) 0.034(2) 0.0135(17) 0.0073(16) 0.0191(18)
C3 0.042(2) 0.040(2) 0.036(2) 0.0160(19) 0.0027(18) 0.0156(19)
C4 0.038(2) 0.038(2) 0.0274(19) 0.0085(17) 0.0046(16) 0.0113(18)
C5 0.030(2) 0.044(2) 0.037(2) 0.0094(19) 0.0056(17) 0.0158(19)
C6 0.036(2) 0.036(2) 0.037(2) 0.0119(17) 0.0029(17) 0.0203(18)
C7 0.034(2) 0.034(2) 0.0254(18) 0.0032(16) -0.0024(15) 0.0127(17)
C8 0.038(2) 0.031(2) 0.0253(18) 0.0042(16) -0.0071(16) 0.0137(17)
C9 0.029(2) 0.033(2) 0.033(2) 0.0007(16) -0.0051(16) 0.0129(17)
C10 0.035(2) 0.0284(19) 0.0297(19) 0.0046(16) -0.0034(16) 0.0091(17)
C11 0.034(2) 0.0296(19) 0.032(2) 0.0025(16) -0.0037(16) 0.0155(17)
C12 0.043(3) 0.046(3) 0.036(2) 0.013(2) 0.0103(19) 0.015(2)
C13 0.055(3) 0.039(2) 0.047(3) -0.003(2) -0.002(2) 0.025(2)
C14 0.052(3) 0.058(3) 0.034(2) 0.007(2) 0.012(2) 0.017(2)
C15 0.059(3) 0.041(2) 0.036(2) 0.0101(19) -0.014(2) 0.022(2)
C16 0.034(2) 0.059(3) 0.044(3) 0.000(2) -0.0069(19) 0.019(2)
C17 0.055(3) 0.030(2) 0.045(3) 0.011(2) 0.000(2) 0.000(2)

loop_
_atom_type_symbol
_atom_type_description
_atom_type_scat_dispersion_real
_atom_type_scat_dispersion_imag
_atom_type_scat_source
C C 0.0033 0.0016 'International Tables Vol C Tables 4.2.6.8 and 6.1.1.4'
H H 0 0 'International Tables Vol C Tables 4.2.6.8 and 6.1.1.4'
N N 0.0061 0.0033 'International Tables Vol C Tables 4.2.6.8 and 6.1.1.4'
Cl Cl 0.1484 0.1585 'International Tables Vol C Tables 4.2.6.8 and 6.1.1.4'
Ti Ti 0.2776 0.4457 'International Tables Vol C Tables 4.2.6.8 and 6.1.1.4'

loop_
_exptl_crystal_face_index_h
_exptl_crystal_face_index_k
_exptl_crystal_face_index_l
_exptl_crystal_face_perp_dist
-7 -2 1 0.11
-3 6 -1 0.142
3 -5 2 0.164
-2 1 13 0.072
1 0 -12 0.081
11 10 -5 0.063

loop_
_geom_angle_atom_site_label_1
_geom_angle_atom_site_label_2
_geom_angle_atom_site_label_3
_geom_angle
_geom_angle_site_symmetry_1
_geom_angle_site_symmetry_3
N1 Ti1 N1 85.36(15) . 2_565
N1 Ti1 Cl1 104.77(11) . .
N1 Ti1 Cl1 104.09(10) 2_565 .
N1 Ti1 C9 117.27(14) . .
N1 Ti1 C9 90.85(15) 2_565 .
Cl1 Ti1 C9 136.40(11) . .
N1 Ti1 C8 91.68(14) . .
N1 Ti1 C8 114.09(15) 2_565 .
Cl1 Ti1 C8 139.49(11) . .
C9 Ti1 C8 35.36(15) . .
N1 Ti1 C10 149.67(13) . .
N1 Ti1 C10 103.18(15) 2_565 .
Cl1 Ti1 C10 101.27(12) . .
C9 Ti1 C10 35.13(14) . .
C8 Ti1 C10 58.17(14) . .
N1 Ti1 C7 100.19(15) . .
N1 Ti1 C7 147.56(14) 2_565 .
Cl1 Ti1 C7 105.24(11) . .
C9 Ti1 C7 58.05(15) . .
C8 Ti1 C7 34.56(14) . .
C10 Ti1 C7 57.54(15) . .
N1 Ti1 C11 133.07(14) . .
N1 Ti1 C11 137.31(15) 2_565 .
Cl1 Ti1 C11 85.39(11) . .
C9 Ti1 C11 57.99(15) . .
C8 Ti1 C11 57.55(14) . .
C10 Ti1 C11 34.60(15) . .
C7 Ti1 C11 34.31(13) . .
N1 Ti1 Ti1 42.73(10) . 2_565
N1 Ti1 Ti1 42.63(10) 2_565 2_565
Cl1 Ti1 Ti1 109.81(7) . 2_565
C9 Ti1 Ti1 108.74(12) . 2_565
C8 Ti1 Ti1 107.32(11) . 2_565
C10 Ti1 Ti1 137.88(12) . 2_565
C7 Ti1 Ti1 134.01(11) . 2_565
C11 Ti1 Ti1 164.67(10) . 2_565
C1 N1 Ti1 131.4(3) . .
C1 N1 Ti1 134.0(3) . 2_565
Ti1 N1 Ti1 94.64(15) . 2_565
C6 C1 C2 118.8(4) . .
C6 C1 N1 120.7(3) . .
C2 C1 N1 120.5(4) . .
C3 C2 C1 120.2(4) . .
C4 C3 C2 119.9(4) . .
C3 C4 C5 120.5(4) . .
C3 C4 C12 119.9(4) . .
C5 C4 C12 119.6(4) . .
C6 C5 C4 120.0(4) . .
C5 C6 C1 120.6(4) . .
C8 C7 C11 108.4(4) . .
C8 C7 C14 126.9(4) . .
C11 C7 C14 124.6(4) . .
C8 C7 Ti1 71.1(2) . .
C11 C7 Ti1 73.5(2) . .
C14 C7 Ti1 125.1(3) . .
C7 C8 C9 108.2(3) . .
C7 C8 C15 126.4(4) . .
C9 C8 C15 125.2(4) . .
C7 C8 Ti1 74.3(2) . .
C9 C8 Ti1 71.9(2) . .
C15 C8 Ti1 122.8(3) . .
C10 C9 C8 107.4(4) . .
C10 C9 C16 127.0(4) . .
C8 C9 C16 125.3(4) . .
C10 C9 Ti1 73.3(2) . .
C8 C9 Ti1 72.8(2) . .
C16 C9 Ti1 124.6(3) . .
C9 C10 C11 108.4(3) . .
C9 C10 C17 126.2(4) . .
C11 C10 C17 125.5(4) . .
C9 C10 Ti1 71.5(2) . .
C11 C10 Ti1 74.5(2) . .
C17 C10 Ti1 120.7(3) . .
C7 C11 C10 107.7(3) . .
C7 C11 C13 125.9(4) . .
C10 C11 C13 126.3(4) . .
C7 C11 Ti1 72.2(2) . .
C10 C11 Ti1 70.9(2) . .
C13 C11 Ti1 126.4(3) . .
N2 C12 C4 178.8(5) . .

loop_
_geom_bond_atom_site_label_1
_geom_bond_atom_site_label_2
_geom_bond_distance
_geom_bond_site_symmetry_2
Ti1 N1 1.926(4) .
Ti1 N1 1.930(3) 2_565
Ti1 Cl1 2.2976(18) .
Ti1 C9 2.337(4) .
Ti1 C8 2.348(4) .
Ti1 C10 2.360(4) .
Ti1 C7 2.390(4) .
Ti1 C11 2.406(4) .
Ti1 Ti1 2.834(3) 2_565
N1 C1 1.407(5) .
N1 Ti1 1.930(3) 2_565
N2 C12 1.135(6) .
C1 C6 1.396(6) .
C1 C2 1.401(5) .
C2 C3 1.388(6) .
C3 C4 1.380(6) .
C4 C5 1.386(6) .
C4 C12 1.447(6) .
C5 C6 1.378(6) .
C7 C8 1.408(6) .
C7 C11 1.414(6) .
C7 C14 1.507(6) .
C8 C9 1.423(6) .
C8 C15 1.495(5) .
C9 C10 1.418(6) .
C9 C16 1.492(6) .
C10 C11 1.418(6) .
C10 C17 1.501(6) .
C11 C13 1.495(6) .
